data_7708177
loop_
_publ_author_name
'Kumar, Brajesh'
'Das, Tushar'
'Das, Subhadeep'
'Maniukiewicz, Waldemar'
'Nesterov, Dmytro'
'Kirillov, Alexander'
'Das, Subrata'

_publ_section_title
;
 Coupling 6-chloro-3-methyluracil with copper: Structural features,
 theoretical analysis, and biofunctional properties
;
_journal_name_full 'Dalton Transactions'
_journal_paper_doi 10.1039/D1DT02018H
_journal_year 2021
_chemical_formula_moiety 'C10 H12 Cl2 Cu N4 O6, 4(H2 O)'
_chemical_formula_sum 'C10 H20 Cl2 Cu N4 O10'
_chemical_formula_weight 490.742
_space_group_crystal_system triclinic
_space_group_IT_number 2
_space_group_name_Hall '-P 1'
_space_group_name_H-M_alt 'P -1'
_symmetry_Int_Tables_number 2
_audit_creation_date 2021-07-26
_audit_creation_method
;
Olex2 1.5-alpha
(compiled 2021.07.19 svn.r715e62df for OlexSys, GUI svn.r6380)
;
_audit_update_record
;
2021-08-18 deposited with the CCDC.	2021-09-02 downloaded from the CCDC.
;
_cell_angle_alpha 100.737(6)
_cell_angle_beta 111.177(6)
_cell_angle_gamma 98.352(7)
_cell_formula_units_Z 1
_cell_length_a 6.966(3)
_cell_length_b 8.253(4)
_cell_length_c 9.105(4)
_cell_measurement_reflns_used 93859
_cell_measurement_temperature 150(2)
_cell_measurement_theta_max 32.775
_cell_measurement_theta_min 2.715
_cell_volume 466.5(4)
_computing_cell_refinement 'CrysAlisPro 1.171.40.84a (Rigaku OD, 2020)'
_computing_data_collection 'CrysAlisPro 1.171.40.84a (Rigaku OD, 2020)'
_computing_data_reduction 'CrysAlisPro 1.171.40.84a (Rigaku OD, 2020)'
_computing_molecular_graphics 'Olex2 1.5-alpha (Dolomanov et al., 2009)'
_computing_publication_material 'Olex2 1.5-alpha (Dolomanov et al., 2009)'
_computing_structure_refinement 'olex2.refine 1.5-alpha (Bourhis et al., 2015)'
_computing_structure_solution 'SHELXT 2014/4 (Sheldrick, 2014)'
_diffrn_ambient_temperature 150.00
_diffrn_detector_area_resol_mean 5.8140
_diffrn_detector_type 'Pilatus 300K'
_diffrn_measured_fraction_theta_full 0.9988
_diffrn_measured_fraction_theta_max 0.9851
_diffrn_measurement_device 'four-circle diffractometer'
_diffrn_measurement_device_type 'XtaLAB Synergy, Dualflex, Pilatus 300K'
_diffrn_measurement_method '\w scans'
_diffrn_radiation_type 'Mo K\a'
_diffrn_radiation_wavelength 0.71073
_diffrn_reflns_av_R_equivalents 0.0333
_diffrn_reflns_av_unetI/netI 0.0190
_diffrn_reflns_Laue_measured_fraction_full 0.9988
_diffrn_reflns_Laue_measured_fraction_max 0.9851
_diffrn_reflns_limit_h_max 9
_diffrn_reflns_limit_h_min -9
_diffrn_reflns_limit_k_max 11
_diffrn_reflns_limit_k_min -11
_diffrn_reflns_limit_l_max 12
_diffrn_reflns_limit_l_min -12
_diffrn_reflns_number 14589
_diffrn_reflns_point_group_measured_fraction_full 0.9988
_diffrn_reflns_point_group_measured_fraction_max 0.9851
_diffrn_reflns_theta_full 25.2417
_diffrn_reflns_theta_max 28.69
_diffrn_reflns_theta_min 3.09
_exptl_absorpt_coefficient_mu 1.515
_exptl_absorpt_correction_T_max 0.930
_exptl_absorpt_correction_T_min 0.914
_exptl_absorpt_correction_type gaussian
_exptl_crystal_colour Green
_exptl_crystal_density_diffrn 1.747
_exptl_crystal_description Needle
_exptl_crystal_F_000 251.795
_exptl_crystal_size_max 0.1
_exptl_crystal_size_mid 0.05
_exptl_crystal_size_min 0.05
_refine_diff_density_max 0.4064
_refine_diff_density_min -0.2845
_refine_diff_density_rms 0.0633
_refine_ls_d_res_high 0.7402
_refine_ls_d_res_low 6.6023
_refine_ls_extinction_coef 0.042(3)
_refine_ls_extinction_expression Fc^*^=kFc[1+0.001xFc^2^\l^3^/sin(2\q)]^-1/4^
_refine_ls_goodness_of_fit_ref 1.0465
_refine_ls_hydrogen_treatment mixed
_refine_ls_matrix_type full
_refine_ls_number_constraints 11
_refine_ls_number_parameters 147
_refine_ls_number_reflns 2376
_refine_ls_number_restraints 0
_refine_ls_restrained_S_all 1.0465
_refine_ls_R_factor_all 0.0232
_refine_ls_R_factor_gt 0.0213
_refine_ls_shift/su_max -0.0008
_refine_ls_shift/su_mean 0.0001
_refine_ls_structure_factor_coef Fsqd
_refine_ls_weighting_details 'w=1/[\s^2^(Fo^2^)+(0.0302P)^2^+0.2378P] where P=(Fo^2^+2Fc^2^)/3'
_refine_ls_weighting_scheme calc
_refine_ls_wR_factor_gt 0.0589
_refine_ls_wR_factor_ref 0.0623
_reflns_Friedel_coverage 0.0
_reflns_limit_h_max 8
_reflns_limit_h_min -9
_reflns_limit_k_max 10
_reflns_limit_k_min -11
_reflns_limit_l_max 12
_reflns_limit_l_min 0
_reflns_number_gt 2277
_reflns_number_total 2376
_reflns_threshold_expression I>=2u(I)
_cod_data_source_file d1dt02018h2.cif
_cod_data_source_block SDBR_17
_cod_original_cell_volume 466.4(4)
_cod_database_code 7708177
_olex2_refinement_description
;
1. Fixed Uiso
 At 1.2 times of:
  All C(H) groups
 At 1.5 times of:
  All C(H,H,H) groups, All O(H,H) groups
2. Others
 Fixed Sof: H6a(0.5) H6b(0.5) H6c(0.5) H6d(0.5) H6e(0.5) H6f(0.5)
3.a Idealised Me refined as rotating group:
 C6(H6a,H6b,H6c)
;
_olex2_submission_special_instructions 'No special instructions were received'

loop_
_space_group_symop_id
_space_group_symop_operation_xyz
1 x,y,z
2 -x,-y,-z

loop_
_atom_site_label
_atom_site_type_symbol
_atom_site_fract_x
_atom_site_fract_y
_atom_site_fract_z
_atom_site_U_iso_or_equiv
_atom_site_adp_type
_atom_site_occupancy
_atom_site_site_symmetry_order
_atom_site_refinement_flags_posn
_atom_site_refinement_flags_adp
_atom_site_refinement_flags_occupancy
Cu1 Cu 0.5 0.0 0.5 0.02027(9) Uani 1.000000 2 S T P
Cl1 Cl 0.89476(6) 0.35271(5) 0.69364(5) 0.03589(11) Uani 1.000000 1 . . .
O1 O 0.25565(17) 0.06610(13) 0.21599(13) 0.0298(2) Uani 1.000000 1 . . .
O2 O 0.55376(18) 0.59967(13) 0.22365(14) 0.0312(2) Uani 1.000000 1 . . .
O3 O 0.69614(19) -0.08020(15) 0.41156(16) 0.0325(2) Uani 1.000000 1 . . .
H3a H 0.748(4) -0.017(3) 0.366(3) 0.0488(4) Uiso 1.000000 1 . . .
H3b H 0.660(4) -0.163(3) 0.363(3) 0.0488(4) Uiso 1.000000 1 . . .
N1 N 0.54956(18) 0.21271(14) 0.43602(14) 0.0217(2) Uani 1.000000 1 . . .
C1 C 0.3986(2) 0.19823(16) 0.28647(16) 0.0213(2) Uani 1.000000 1 . . .
N2 N 0.40699(18) 0.33136(14) 0.21513(14) 0.0221(2) Uani 1.000000 1 . . .
C3 C 0.5611(2) 0.48232(16) 0.29192(17) 0.0220(3) Uani 1.000000 1 . . .
C4 C 0.7200(2) 0.49110(17) 0.44724(17) 0.0230(3) Uani 1.000000 1 . . .
H4 H 0.826(3) 0.586(2) 0.499(2) 0.0276(3) Uiso 1.000000 1 . . .
C5 C 0.7054(2) 0.35475(17) 0.50877(16) 0.0212(2) Uani 1.000000 1 . . .
C6 C 0.2434(3) 0.3112(2) 0.05178(18) 0.0340(3) Uani 1.000000 1 . . .
O4 O 0.8890(2) 0.12151(18) 0.28492(18) 0.0407(3) Uani 1.000000 1 . . .
H4a H 0.813(4) 0.149(3) 0.189(3) 0.0611(4) Uiso 1.000000 1 . . .
H4b H 0.977(5) 0.095(3) 0.273(3) 0.0611(4) Uiso 1.000000 1 . . .
O5 O 0.6953(3) 0.2133(2) -0.00302(19) 0.0590(4) Uani 1.000000 1 . . .
H5a H 0.692(5) 0.133(4) -0.079(4) 0.0885(6) Uiso 1.000000 1 . . .
H5b H 0.638(5) 0.276(4) -0.052(4) 0.0885(6) Uiso 1.000000 1 . . .
H6a H 0.1985(16) 0.1914(3) -0.0085(6) 0.0510(5) Uiso 1.000000 1 GR . .
H6b H 0.1215(9) 0.3503(17) 0.06221(18) 0.0510(5) Uiso 1.000000 1 GR . .
H6c H 0.3012(7) 0.3785(14) -0.0071(7) 0.0510(5) Uiso 1.000000 1 GR . .

loop_
_atom_site_aniso_label
_atom_site_aniso_U_11
_atom_site_aniso_U_22
_atom_site_aniso_U_33
_atom_site_aniso_U_12
_atom_site_aniso_U_13
_atom_site_aniso_U_23
Cu1 0.02205(13) 0.01939(13) 0.02345(13) 0.00551(8) 0.01028(9) 0.01201(9)
Cl1 0.02811(18) 0.0485(2) 0.02810(19) 0.00649(15) 0.00407(14) 0.01941(16)
O1 0.0294(5) 0.0241(5) 0.0325(5) 0.0001(4) 0.0109(4) 0.0073(4)
O2 0.0386(6) 0.0256(5) 0.0353(6) 0.0086(4) 0.0155(5) 0.0188(4)
O3 0.0402(6) 0.0245(5) 0.0462(7) 0.0096(5) 0.0290(5) 0.0142(5)
N1 0.0235(5) 0.0209(5) 0.0253(5) 0.0062(4) 0.0112(4) 0.0125(4)
C1 0.0238(6) 0.0204(6) 0.0246(6) 0.0066(5) 0.0131(5) 0.0090(5)
N2 0.0248(5) 0.0228(5) 0.0206(5) 0.0062(4) 0.0091(4) 0.0096(4)
C3 0.0259(6) 0.0207(6) 0.0262(6) 0.0077(5) 0.0149(5) 0.0109(5)
C4 0.0228(6) 0.0213(6) 0.0265(6) 0.0031(5) 0.0115(5) 0.0080(5)
C5 0.0197(6) 0.0258(6) 0.0219(6) 0.0075(5) 0.0097(5) 0.0103(5)
C6 0.0346(8) 0.0394(8) 0.0236(7) 0.0057(6) 0.0048(6) 0.0139(6)
O4 0.0387(7) 0.0493(7) 0.0495(7) 0.0149(6) 0.0271(6) 0.0251(6)
O5 0.0789(11) 0.0632(10) 0.0386(7) 0.0390(9) 0.0179(7) 0.0159(7)

loop_
_atom_type_symbol
_atom_type_scat_dispersion_real
_atom_type_scat_dispersion_imag
_atom_type_scat_Cromer_Mann_a1
_atom_type_scat_Cromer_Mann_a2
_atom_type_scat_Cromer_Mann_a3
_atom_type_scat_Cromer_Mann_a4
_atom_type_scat_Cromer_Mann_b1
_atom_type_scat_Cromer_Mann_b2
_atom_type_scat_Cromer_Mann_b3
_atom_type_scat_Cromer_Mann_b4
_atom_type_scat_Cromer_Mann_c
_atom_type_scat_source
_atom_type_scat_dispersion_source
C 0.00347 0.00161 2.31000 1.02000 1.58860 0.86500 20.84390 10.20750 0.56870 51.65120 0.21560 'International Tables Volume C Table 6.1.1.4 (pp. 500-502)' 'Henke, Gullikson and Davis, At. Data and Nucl. Data Tables, 1993, 54, 2'
Cl 0.14873 0.16029 11.46040 7.19640 6.25560 1.64550 0.01040 1.16620 18.51940 47.77840 -9.55740 'International Tables Volume C Table 6.1.1.4 (pp. 500-502)' 'Henke, Gullikson and Davis, At. Data and Nucl. Data Tables, 1993, 54, 2'
Cu 0.34125 1.28947 13.33800 7.16760 5.61580 1.67350 3.58280 0.24700 11.39660 64.81260 1.19100 'International Tables Volume C Table 6.1.1.4 (pp. 500-502)' 'Henke, Gullikson and Davis, At. Data and Nucl. Data Tables, 1993, 54, 2'
H 0.00000 0.00000 0.49300 0.32291 0.14019 0.04081 10.51090 26.12570 3.14236 57.79970 0.00304 'International Tables Volume C Table 6.1.1.4 (pp. 500-502)' 'Henke, Gullikson and Davis, At. Data and Nucl. Data Tables, 1993, 54, 2'
N 0.00653 0.00323 12.21260 3.13220 2.01250 1.16630 0.00570 9.89330 28.99750 0.58260 -11.52900 'International Tables Volume C Table 6.1.1.4 (pp. 500-502)' 'Henke, Gullikson and Davis, At. Data and Nucl. Data Tables, 1993, 54, 2'
O 0.01158 0.00611 3.04850 2.28680 1.54630 0.86700 13.27710 5.70110 0.32390 32.90890 0.25080 'International Tables Volume C Table 6.1.1.4 (pp. 500-502)' 'Henke, Gullikson and Davis, At. Data and Nucl. Data Tables, 1993, 54, 2'

loop_
_geom_angle_atom_site_label_1
_geom_angle_atom_site_label_2
_geom_angle_atom_site_label_3
_geom_angle
_geom_angle_site_symmetry_1
_geom_angle_site_symmetry_3
_geom_angle_publ_flag
O3 Cu1 O3 180.0 . 2_656 y
N1 Cu1 O3 89.36(5) . . y
N1 Cu1 O3 90.64(5) 2_656 . y
N1 Cu1 O3 90.64(5) . 2_656 y
N1 Cu1 O3 89.36(5) 2_656 2_656 y
N1 Cu1 N1 180.0 2_656 . y
H3a O3 Cu1 117.4(16) . 2_656 ?
H3b O3 Cu1 115(2) . 2_656 ?
H3b O3 H3a 110(2) . . ?
C1 N1 Cu1 109.09(8) . 2_656 ?
C5 N1 Cu1 131.73(9) . 2_656 ?
C5 N1 C1 119.06(11) . . ?
N1 C1 O1 119.87(12) . . ?
N2 C1 O1 121.20(12) . . ?
N2 C1 N1 118.94(12) . . ?
C3 N2 C1 122.76(11) . . ?
C6 N2 C1 117.81(12) . . ?
C6 N2 C3 119.43(11) . . ?
N2 C3 O2 119.35(12) . . ?
C4 C3 O2 124.05(13) . . ?
C4 C3 N2 116.60(11) . . ?
H4 C4 C3 119.1(12) . . ?
C5 C4 C3 117.65(12) . . ?
C5 C4 H4 123.2(12) . . ?
N1 C5 Cl1 114.47(10) . . ?
C4 C5 Cl1 120.65(11) . . ?
C4 C5 N1 124.88(12) . . ?
H6a C6 N2 109.5 . . ?
H6b C6 N2 109.5 . . ?
H6b C6 H6a 109.5 . . ?
H6c C6 N2 109.5 . . ?
H6c C6 H6a 109.5 . . ?
H6c C6 H6b 109.5 . . ?
H4b O4 H4a 105(3) . . ?
H5b O5 H5a 103(3) . . ?

loop_
_geom_bond_atom_site_label_1
_geom_bond_atom_site_label_2
_geom_bond_distance
_geom_bond_site_symmetry_2
_geom_bond_publ_flag
Cu1 O3 1.9524(12) 2_656 y
Cu1 O3 1.9524(12) . y
Cu1 N1 1.9725(13) 2_656 y
Cu1 N1 1.9725(13) . y
Cl1 C5 1.7281(15) . ?
O1 C1 1.2470(17) . ?
O2 C3 1.2421(17) . ?
O3 H3a 0.84(3) . ?
O3 H3b 0.70(3) . ?
N1 C1 1.3572(18) . ?
N1 C5 1.3464(18) . ?
C1 N2 1.3810(17) . ?
N2 C3 1.3922(18) . ?
N2 C6 1.4719(19) . ?
C3 C4 1.427(2) . ?
C4 H4 0.907(19) . ?
C4 C5 1.3540(19) . ?
C6 H6a 0.9800 . ?
C6 H6b 0.9800 . ?
C6 H6c 0.9800 . ?
O4 H4a 0.93(3) . ?
O4 H4b 0.72(3) . ?
O5 H5a 0.85(3) . ?
O5 H5b 0.80(3) . ?

loop_
_geom_hbond_atom_site_label_D
_geom_hbond_atom_site_label_H
_geom_hbond_atom_site_label_A
_geom_hbond_distance_DH
_geom_hbond_distance_HA
_geom_hbond_distance_DA
_geom_hbond_angle_DHA
_geom_hbond_site_symmetry_A
O3 H3a O4 0.84(3) 1.82(3) 2.6629(18) 174(2) .
O3 H3b O2 0.70(3) 1.99(3) 2.687(2) 179(3) 1_545
O4 H4a O5 0.93(3) 1.86(3) 2.784(2) 173(2) .
O5 H5a O1 0.85(3) 2.03(4) 2.870(2) 166(3) 2_655
